data_1577091
loop_
_publ_author_name
'Zhang, Mingshu'
'Zhao, Shuya'
'Wu, Zhen-Cheng'
'Yin, Yue'
'Zhang, Zheyu'
'Chen, Jiafeng'
'Guo, Sheng-Ping'
'Zhou, Yan'

_publ_section_title
;
 Regulating KBBF-like structures <i>via</i> a charge-assisted
 hydrogen-bonded framework to enable easily grown ultraviolet nonlinear
 optical crystals.
;
_journal_issue 20
_journal_name_full 'Chemical science'
_journal_page_first 9930
_journal_page_last 9937
_journal_paper_doi 10.1039/d5sc09306f
_journal_volume 17
_journal_year 2026
_chemical_formula_moiety (C6H9N2SO2)(NO3)
_chemical_formula_sum 'C6 H9 N3 O5 S'
_chemical_formula_weight 235.22
_chemical_name_common (C6H9N2SO2)(NO3)
_space_group_crystal_system monoclinic
_space_group_IT_number 9
_space_group_name_Hall 'C -2yc'
_space_group_name_H-M_alt 'C 1 c 1'
_atom_sites_solution_hydrogens mixed
_atom_sites_solution_primary direct
_audit_creation_date 2024-07-08
_audit_creation_method
;
Olex2 1.5
(compiled 2024.02.16 svn.r378c4104 for OlexSys, GUI svn.r6928)
;
_audit_update_record
;
2025-11-12 deposited with the CCDC.	2026-04-06 downloaded from the CCDC.
;
_cell_angle_alpha 90
_cell_angle_beta 107.039(6)
_cell_angle_gamma 90
_cell_formula_units_Z 4
_cell_length_a 14.1524(8)
_cell_length_b 8.1924(4)
_cell_length_c 8.6986(5)
_cell_measurement_reflns_used 8505
_cell_measurement_temperature 300.5(7)
_cell_measurement_theta_max 30.6050
_cell_measurement_theta_min 2.8850
_cell_volume 964.27(10)
_computing_cell_refinement 'CrysAlisPro 1.171.43.101a (Rigaku OD, 2023)'
_computing_data_collection 'CrysAlisPro 1.171.43.101a (Rigaku OD, 2023)'
_computing_data_reduction 'CrysAlisPro 1.171.43.101a (Rigaku OD, 2023)'
_computing_molecular_graphics 'Olex2 1.5 (Dolomanov et al., 2009)'
_computing_publication_material 'Olex2 1.5 (Dolomanov et al., 2009)'
_computing_structure_refinement 'XL  (Sheldrick, 2008)'
_computing_structure_solution 'SHELXS  (Sheldrick, 2008)'
_diffrn_ambient_environment air
_diffrn_ambient_temperature 300.5(7)
_diffrn_detector 'Hybrid Pixel Array Detector'
_diffrn_detector_area_resol_mean 10.0000
_diffrn_detector_type HyPix
_diffrn_measured_fraction_theta_full 0.999
_diffrn_measured_fraction_theta_max 0.883
_diffrn_measurement_details
;
List of Runs (angles in degrees, time in seconds):

  # Type    Start    End  Width  t~exp~   \w     \q     \k     \f   Frames
#--------------------------------------------------------------------------
  1  \w     -9.00  20.00   0.50    0.30    --    6.50  19.00 150.00   58
  2  \w    -18.00  40.00   0.50    0.30    --    6.50 -99.00 150.00  116
  3  \w    -18.00  40.00   0.50    0.30    --    6.50 -99.00  90.00  116
  4  \w    -18.00  40.00   0.50    0.30    --    6.50 -99.00-120.00  116
  5  \w     -8.00  80.00   0.50    0.30    --    6.50  38.00-150.00  176
  6  \w    -20.00  68.00   0.50    0.30    --   -5.57  38.00 -60.00  176
  7  \w    -79.00   9.00   0.50    0.30    --   -5.57 -38.00 -30.00  176
  8  \w    -78.00  18.00   0.50    0.30    --   -5.57 -77.00 -90.00  192
  9  \w    -27.50  11.00   0.50    0.30    --   -5.57 -57.00-180.00   77
;
_diffrn_measurement_device 'four-circle diffractometer'
_diffrn_measurement_device_type 'XtaLAB Synergy R, HyPix'
_diffrn_measurement_method '\w scans'
_diffrn_orient_matrix_type 'CrysAlisPro convention (1999,Acta A55,543-557)'
_diffrn_orient_matrix_UB_11 -0.0126501000
_diffrn_orient_matrix_UB_12 -0.0164829000
_diffrn_orient_matrix_UB_13 0.0715555000
_diffrn_orient_matrix_UB_21 0.0490276000
_diffrn_orient_matrix_UB_22 -0.0265803000
_diffrn_orient_matrix_UB_23 0.0377579000
_diffrn_orient_matrix_UB_31 0.0135698000
_diffrn_orient_matrix_UB_32 0.0807299000
_diffrn_orient_matrix_UB_33 0.0270164000
_diffrn_radiation_monochromator mirror
_diffrn_radiation_probe x-ray
_diffrn_radiation_type 'Mo K\a'
_diffrn_radiation_wavelength 0.71073
_diffrn_reflns_av_R_equivalents 0.0206
_diffrn_reflns_av_unetI/netI 0.0172
_diffrn_reflns_Laue_measured_fraction_full 0.999
_diffrn_reflns_Laue_measured_fraction_max 0.883
_diffrn_reflns_limit_h_max 19
_diffrn_reflns_limit_h_min -19
_diffrn_reflns_limit_k_max 10
_diffrn_reflns_limit_k_min -11
_diffrn_reflns_limit_l_max 12
_diffrn_reflns_limit_l_min -11
_diffrn_reflns_number 9771
_diffrn_reflns_point_group_measured_fraction_full 0.999
_diffrn_reflns_point_group_measured_fraction_max 0.828
_diffrn_reflns_theta_full 25.242
_diffrn_reflns_theta_max 30.749
_diffrn_reflns_theta_min 2.907
_diffrn_source 'micro-focus sealed X-ray tube'
_diffrn_source_type 'Mova (Mo) X-ray Source'
_exptl_absorpt_coefficient_mu 0.343
_exptl_absorpt_correction_T_max 1.00000
_exptl_absorpt_correction_T_min 0.88362
_exptl_absorpt_correction_type multi-scan
_exptl_absorpt_process_details
;
CrysAlisPro 1.171.43.101a (Rigaku Oxford Diffraction, 2023)
Empirical absorption correction using spherical harmonics,
implemented in SCALE3 ABSPACK scaling algorithm.
;
_exptl_crystal_colour colourless
_exptl_crystal_density_diffrn 1.620
_exptl_crystal_density_meas ?
_exptl_crystal_description bulk
_exptl_crystal_F_000 488
_exptl_crystal_size_max 0.124
_exptl_crystal_size_mid 0.117
_exptl_crystal_size_min 0.074
_refine_diff_density_max 0.174
_refine_diff_density_min -0.141
_refine_diff_density_rms 0.034
_refine_ls_abs_structure_details
;
 Flack x determined using 1101 quotients [(I+)-(I-)]/[(I+)+(I-)]
 (Parsons and Flack (2004), Acta Cryst. A60, s61).
;
_refine_ls_abs_structure_Flack 0.006(19)
_refine_ls_extinction_coef 0.0236(19)
_refine_ls_extinction_expression Fc^*^=kFc[1+0.001xFc^2^\l^3^/sin(2\q)]^-1/4^
_refine_ls_extinction_method SHELXL
_refine_ls_goodness_of_fit_ref 1.070
_refine_ls_hydrogen_treatment mixed
_refine_ls_matrix_type full
_refine_ls_number_parameters 144
_refine_ls_number_reflns 2501
_refine_ls_number_restraints 2
_refine_ls_restrained_S_all 1.069
_refine_ls_R_factor_all 0.0244
_refine_ls_R_factor_gt 0.0237
_refine_ls_shift/su_max 0.000
_refine_ls_shift/su_mean 0.000
_refine_ls_structure_factor_coef Fsqd
_refine_ls_weighting_details
;
 w=1/[\s^2^(Fo^2^)+(0.0373P)^2^+0.1468P]
 where P=(Fo^2^+2Fc^2^)/3
;
_refine_ls_weighting_scheme calc
_refine_ls_wR_factor_gt 0.0625
_refine_ls_wR_factor_ref 0.0629
_reflns_Friedel_coverage 0.873
_reflns_Friedel_fraction_full 1.000
_reflns_Friedel_fraction_max 0.774
_reflns_number_gt 2425
_reflns_number_total 2501
_reflns_threshold_expression 'I > 2\s(I)'
_cod_data_source_file d5sc09306f2.cif
_cod_data_source_block C6H9N2SO2-NO3
_cod_depositor_comments
;
The following automatic conversions were performed:

data item '_exptl_crystal_density_meas' value 'not measured' was
changed to '?' -- the value is perceived as not measured.

Automatic conversion script
Id: cif_fix_values 8170 2020-07-09 18:12:32Z antanas 

 Adding full bibliography for 1577091.cif.
;
_cod_original_cell_volume 964.26(10)
_cod_database_code 1577091
_shelxl_version_number 2013-2
_shelx_space_group_comment
;
The symmetry employed for this shelxl refinement is uniquely defined
by the following loop, which should always be used as a source of
symmetry information in preference to the above space-group names.
They are only intended as comments.
;
_olex2_refinement_description
;
1. Fixed Uiso
 At 1.2 times of:
  All C(H) groups, All N(H,H) groups, All N(H,H,H) groups
2.a Aromatic/amide H refined with riding coordinates:
 C3(H3), C5(H5), C2(H2), C6(H6)
2.b Idealised Me refined as rotating group:
 N2(H2A,H2B,H2C)
;
_olex2_submission_special_instructions 'No special instructions were received'
_oxdiff_exptl_absorpt_empirical_details
;
Empirical correction (ABSPACK) includes:
- Absorption correction using spherical harmonics
- Frame scaling
;
_oxdiff_exptl_absorpt_empirical_full_max 1.215
_oxdiff_exptl_absorpt_empirical_full_min 0.781

loop_
_space_group_symop_operation_xyz
'x, y, z'
'x, -y, z+1/2'
'x+1/2, y+1/2, z'
'x+1/2, -y+1/2, z+1/2'

loop_
_atom_site_label
_atom_site_type_symbol
_atom_site_fract_x
_atom_site_fract_y
_atom_site_fract_z
_atom_site_U_iso_or_equiv
_atom_site_adp_type
_atom_site_occupancy
_atom_site_site_symmetry_order
_atom_site_calc_flag
_atom_site_refinement_flags_posn
_atom_site_refinement_flags_adp
_atom_site_refinement_flags_occupancy
_atom_site_disorder_assembly
_atom_site_disorder_group
C4 C 0.37000(14) -0.1488(2) 0.2779(2) 0.0303(4) Uani 1 1 d . . . . .
C1 C 0.26513(14) 0.1367(2) 0.2314(2) 0.0313(4) Uani 1 1 d . . . . .
C3 C 0.41357(14) -0.0103(3) 0.3573(3) 0.0399(4) Uani 1 1 d . . . . .
H3 H 0.4779 -0.0138 0.4255 0.048 Uiso 1 1 calc R U . . .
C5 C 0.27431(16) -0.1485(2) 0.1770(3) 0.0388(4) Uani 1 1 d . . . . .
H5 H 0.2459 -0.2439 0.1259 0.047 Uiso 1 1 calc R U . . .
C2 C 0.36047(15) 0.1349(2) 0.3343(3) 0.0380(4) Uani 1 1 d . . . . .
H2 H 0.3886 0.2295 0.3873 0.046 Uiso 1 1 calc R U . . .
C6 C 0.22140(15) -0.0039(3) 0.1529(3) 0.0396(4) Uani 1 1 d . . . . .
H6 H 0.1571 -0.0009 0.0848 0.048 Uiso 1 1 calc R U . . .
N2 N 0.42715(13) -0.3000(2) 0.3034(2) 0.0344(3) Uani 1 1 d . . . . .
H2A H 0.3985 -0.3715 0.2268 0.041 Uiso 1 1 calc R U . . .
H2B H 0.4296 -0.3415 0.3990 0.041 Uiso 1 1 calc R U . . .
H2C H 0.4882 -0.2794 0.2998 0.041 Uiso 1 1 calc R U . . .
N3 N 0.50375(14) 0.3523(2) 0.1986(3) 0.0420(4) Uani 1 1 d . . . . .
O4 O 0.25938(13) 0.4454(2) 0.2932(2) 0.0494(4) Uani 1 1 d . . . . .
S1 S 0.19675(3) 0.32085(5) 0.20032(4) 0.03372(13) Uani 1 1 d . . . . .
O1 O 0.54476(16) 0.2385(2) 0.1507(3) 0.0625(5) Uani 1 1 d . . . . .
O3 O 0.43161(13) 0.4247(2) 0.10136(19) 0.0496(4) Uani 1 1 d . . . . .
O5 O 0.53174(14) 0.3974(2) 0.3413(2) 0.0531(4) Uani 1 1 d . . . . .
N1 N 0.17156(18) 0.3709(3) 0.0156(3) 0.0480(5) Uani 1 1 d . . . . .
H1A H 0.137(2) 0.299(4) -0.034(4) 0.058 Uiso 1 1 d . U . . .
H1B H 0.221(2) 0.410(4) -0.008(4) 0.058 Uiso 1 1 d . U . . .
O2 O 0.10443(14) 0.2863(2) 0.2291(3) 0.0567(5) Uani 1 1 d . . . . .

loop_
_atom_site_aniso_label
_atom_site_aniso_U_11
_atom_site_aniso_U_22
_atom_site_aniso_U_33
_atom_site_aniso_U_23
_atom_site_aniso_U_13
_atom_site_aniso_U_12
C4 0.0315(9) 0.0277(8) 0.0338(9) 0.0036(6) 0.0128(7) 0.0027(6)
C1 0.0330(8) 0.0267(8) 0.0365(9) 0.0022(7) 0.0138(7) 0.0009(7)
C3 0.0295(9) 0.0354(10) 0.0487(11) 0.0020(8) 0.0023(8) -0.0023(7)
C5 0.0395(10) 0.0283(9) 0.0435(11) -0.0050(8) 0.0040(8) -0.0004(8)
C2 0.0355(9) 0.0297(9) 0.0455(10) -0.0033(8) 0.0068(8) -0.0057(7)
C6 0.0316(8) 0.0329(10) 0.0473(11) -0.0009(8) 0.0008(8) 0.0016(7)
N2 0.0351(8) 0.0318(8) 0.0382(8) 0.0046(6) 0.0137(6) 0.0044(6)
N3 0.0415(10) 0.0397(9) 0.0466(10) -0.0019(8) 0.0158(8) -0.0038(7)
O4 0.0502(9) 0.0340(8) 0.0641(10) -0.0149(7) 0.0170(8) 0.0002(7)
S1 0.0327(2) 0.0276(2) 0.0447(2) -0.00024(19) 0.01732(16) 0.00154(17)
O1 0.0608(11) 0.0514(11) 0.0753(13) -0.0177(10) 0.0198(9) 0.0095(9)
O3 0.0556(10) 0.0530(9) 0.0374(8) -0.0012(7) 0.0092(7) 0.0097(8)
O5 0.0583(10) 0.0518(9) 0.0405(8) -0.0055(7) 0.0011(7) 0.0032(8)
N1 0.0547(12) 0.0389(10) 0.0513(11) 0.0087(8) 0.0171(9) 0.0049(9)
O2 0.0450(9) 0.0493(9) 0.0896(14) 0.0055(9) 0.0416(9) 0.0039(7)

loop_
_atom_type_symbol
_atom_type_description
_atom_type_scat_dispersion_real
_atom_type_scat_dispersion_imag
_atom_type_scat_source
C C 0.0033 0.0016 'International Tables Vol C Tables 4.2.6.8 and 6.1.1.4'
H H 0.0000 0.0000 'International Tables Vol C Tables 4.2.6.8 and 6.1.1.4'
N N 0.0061 0.0033 'International Tables Vol C Tables 4.2.6.8 and 6.1.1.4'
O O 0.0106 0.0060 'International Tables Vol C Tables 4.2.6.8 and 6.1.1.4'
S S 0.1246 0.1234 'International Tables Vol C Tables 4.2.6.8 and 6.1.1.4'

loop_
_geom_angle_atom_site_label_1
_geom_angle_atom_site_label_2
_geom_angle_atom_site_label_3
_geom_angle
_geom_angle_site_symmetry_1
_geom_angle_site_symmetry_3
_geom_angle_publ_flag
C3 C4 C5 121.92(18) . . ?
C3 C4 N2 118.45(17) . . ?
C5 C4 N2 119.63(18) . . ?
C2 C1 C6 121.25(18) . . ?
C2 C1 S1 119.60(15) . . ?
C6 C1 S1 119.14(15) . . ?
C4 C3 H3 120.4 . . ?
C4 C3 C2 119.30(17) . . ?
C2 C3 H3 120.3 . . ?
C4 C5 H5 120.5 . . ?
C4 C5 C6 118.94(18) . . ?
C6 C5 H5 120.5 . . ?
C1 C2 C3 119.09(18) . . ?
C1 C2 H2 120.5 . . ?
C3 C2 H2 120.5 . . ?
C1 C6 H6 120.3 . . ?
C5 C6 C1 119.48(17) . . ?
C5 C6 H6 120.3 . . ?
C4 N2 H2A 109.5 . . ?
C4 N2 H2B 109.5 . . ?
C4 N2 H2C 109.5 . . ?
H2A N2 H2B 109.5 . . ?
H2A N2 H2C 109.5 . . ?
H2B N2 H2C 109.5 . . ?
O1 N3 O3 119.7(2) . . ?
O1 N3 O5 121.2(2) . . ?
O5 N3 O3 119.1(2) . . ?
O4 S1 C1 107.46(10) . . ?
O4 S1 N1 107.65(12) . . ?
N1 S1 C1 108.92(10) . . ?
O2 S1 C1 106.94(10) . . ?
O2 S1 O4 119.20(11) . . ?
O2 S1 N1 106.36(13) . . ?
S1 N1 H1A 106(2) . . ?
S1 N1 H1B 113(2) . . ?
H1A N1 H1B 124(3) . . ?

loop_
_geom_bond_atom_site_label_1
_geom_bond_atom_site_label_2
_geom_bond_distance
_geom_bond_site_symmetry_2
_geom_bond_publ_flag
C4 C3 1.377(3) . ?
C4 C5 1.381(3) . ?
C4 N2 1.460(2) . ?
C1 C2 1.383(3) . ?
C1 C6 1.388(3) . ?
C1 S1 1.7700(19) . ?
C3 H3 0.9300 . ?
C3 C2 1.390(3) . ?
C5 H5 0.9300 . ?
C5 C6 1.384(3) . ?
C2 H2 0.9300 . ?
C6 H6 0.9300 . ?
N2 H2A 0.8900 . ?
N2 H2B 0.8900 . ?
N2 H2C 0.8900 . ?
N3 O1 1.233(3) . ?
N3 O3 1.267(3) . ?
N3 O5 1.244(3) . ?
O4 S1 1.4352(17) . ?
S1 N1 1.594(2) . ?
S1 O2 1.4287(16) . ?
N1 H1A 0.80(3) . ?
N1 H1B 0.85(4) . ?

loop_
_geom_torsion_atom_site_label_1
_geom_torsion_atom_site_label_2
_geom_torsion_atom_site_label_3
_geom_torsion_atom_site_label_4
_geom_torsion
_geom_torsion_site_symmetry_1
_geom_torsion_site_symmetry_2
_geom_torsion_site_symmetry_3
_geom_torsion_site_symmetry_4
_geom_torsion_publ_flag
C4 C3 C2 C1 -0.3(3) . . . . ?
C4 C5 C6 C1 -0.5(3) . . . . ?
C3 C4 C5 C6 1.1(3) . . . . ?
C5 C4 C3 C2 -0.7(3) . . . . ?
C2 C1 C6 C5 -0.5(3) . . . . ?
C2 C1 S1 O4 1.32(19) . . . . ?
C2 C1 S1 N1 117.67(18) . . . . ?
C2 C1 S1 O2 -127.77(18) . . . . ?
C6 C1 C2 C3 0.9(3) . . . . ?
C6 C1 S1 O4 -179.30(18) . . . . ?
C6 C1 S1 N1 -63.0(2) . . . . ?
C6 C1 S1 O2 51.6(2) . . . . ?
N2 C4 C3 C2 179.83(19) . . . . ?
N2 C4 C5 C6 -179.4(2) . . . . ?
S1 C1 C2 C3 -179.76(17) . . . . ?
S1 C1 C6 C5 -179.84(17) . . . . ?
